data_7054755
loop_
_publ_author_name
'Wang, Fengqin'
'Dong, Caifu'
'Wang, Chengmiao'
'Yu, Zongchao'
'Guo, Shukun'
'Wang, Zechuan'
'Zhao, Yongnan'
'Li, Guodong'

_publ_section_title
;
 Fluorescence detection of aromatic amines and photocatalytic degradation
 of rhodamine B under UV light irradiation by luminescent metal--organic
 frameworks
;
_journal_issue 6
_journal_name_full 'New J. Chem.'
_journal_page_first 4437
_journal_paper_doi 10.1039/C4NJ02356K
_journal_volume 39
_journal_year 2015
_chemical_formula_sum 'C16 H14 N2 O10 Zn2'
_chemical_formula_weight 525.03
_chemical_name_systematic
; 
 ? 
;
_space_group_IT_number 14
_symmetry_cell_setting monoclinic
_symmetry_space_group_name_Hall '-P 2yn'
_symmetry_space_group_name_H-M 'P 1 21/n 1'
_atom_sites_solution_hydrogens geom
_atom_sites_solution_primary direct
_atom_sites_solution_secondary difmap
_audit_creation_method SHELXL-97
_audit_update_record
;
2014-11-08 deposited with the CCDC.
2015-03-18 downloaded from the CCDC.
;
_cell_angle_alpha 90.00
_cell_angle_beta 100.90(3)
_cell_angle_gamma 90.00
_cell_formula_units_Z 2
_cell_length_a 9.0342(18)
_cell_length_b 8.2698(17)
_cell_length_c 11.623(2)
_cell_measurement_reflns_used 2817
_cell_measurement_temperature 293(2)
_cell_measurement_theta_max 27.8904
_cell_measurement_theta_min 2.4629
_cell_volume 852.7(3)
_computing_cell_refinement crystalclear
_computing_data_collection crystalclear
_computing_data_reduction crystalclear
_computing_molecular_graphics 'Bruker SHELXTL'
_computing_publication_material 'Bruker SHELXTL'
_computing_structure_refinement 'SHELXL-97 (Sheldrick, 1997)'
_computing_structure_solution 'SHELXS-97 (Sheldrick, 1990)'
_diffrn_ambient_temperature 293(2)
_diffrn_measured_fraction_theta_full 0.995
_diffrn_measured_fraction_theta_max 0.995
_diffrn_measurement_device_type 'rigaku saturn'
_diffrn_measurement_method '\w scans'
_diffrn_radiation_monochromator confocal
_diffrn_radiation_source 'rotating anode'
_diffrn_radiation_type MoK\a
_diffrn_radiation_wavelength 0.71073
_diffrn_reflns_av_R_equivalents 0.0291
_diffrn_reflns_av_sigmaI/netI 0.0272
_diffrn_reflns_limit_h_max 11
_diffrn_reflns_limit_h_min -11
_diffrn_reflns_limit_k_max 10
_diffrn_reflns_limit_k_min -10
_diffrn_reflns_limit_l_max 15
_diffrn_reflns_limit_l_min -13
_diffrn_reflns_number 8135
_diffrn_reflns_theta_full 27.89
_diffrn_reflns_theta_max 27.89
_diffrn_reflns_theta_min 2.63
_diffrn_standards_decay_% 0
_diffrn_standards_interval_count 0
_diffrn_standards_interval_time 0
_diffrn_standards_number 0
_exptl_absorpt_coefficient_mu 2.880
_exptl_absorpt_correction_T_max 0.7238
_exptl_absorpt_correction_T_min 0.5966
_exptl_absorpt_correction_type multi-scan
_exptl_absorpt_process_details crystalclear
_exptl_crystal_colour colorless
_exptl_crystal_density_diffrn 2.045
_exptl_crystal_density_method 'not measured'
_exptl_crystal_description block
_exptl_crystal_F_000 528
_exptl_crystal_size_max 0.20
_exptl_crystal_size_mid 0.18
_exptl_crystal_size_min 0.12
_refine_diff_density_max 0.399
_refine_diff_density_min -0.627
_refine_diff_density_rms 0.082
_refine_ls_extinction_method none
_refine_ls_goodness_of_fit_ref 1.085
_refine_ls_hydrogen_treatment mixed
_refine_ls_matrix_type full
_refine_ls_number_parameters 148
_refine_ls_number_reflns 2027
_refine_ls_number_restraints 6
_refine_ls_restrained_S_all 1.085
_refine_ls_R_factor_all 0.0321
_refine_ls_R_factor_gt 0.0270
_refine_ls_shift/su_max 0.003
_refine_ls_shift/su_mean 0.000
_refine_ls_structure_factor_coef Fsqd
_refine_ls_weighting_details 'calc w=1/[\s^2^(Fo^2^)+(0.0480P)^2^+0.0000P] where P=(Fo^2^+2Fc^2^)/3'
_refine_ls_weighting_scheme calc
_refine_ls_wR_factor_gt 0.0730
_refine_ls_wR_factor_ref 0.0747
_reflns_number_gt 1705
_reflns_number_total 2027
_reflns_threshold_expression >2sigma(I)
_cod_data_source_file c4nj02356k2.cif
_cod_data_source_block shelxl
_cod_depositor_comments
;
The following automatic conversions were performed:

'_symmetry_cell_setting' value 'Monoclinic' changed to 'monoclinic'
according to
/usr/data/users/saulius/crontab/automatic-downloads/rss-feeds/RSC/lib/dictionaries/cif_core.dic
dictionary named 'cif_core.dic' version 2.4.2 from 2011-04-26.

'_exptl_absorpt_correction_type' value 'MULTI-SCAN' changed to
'multi-scan' according to
/usr/data/users/saulius/crontab/automatic-downloads/rss-feeds/RSC/lib/dictionaries/cif_core.dic
dictionary named 'cif_core.dic' version 2.4.2 from 2011-04-26.

Automatic conversion script
Id: cif_fix_values 3105 2015-03-04 15:46:00Z robertas 

 Adding full bibliography for 7054755--7054756.cif.
;
_cod_original_sg_symbol_H-M P2(1)/n
_cod_database_code 7054755

loop_
_symmetry_equiv_pos_as_xyz
'x, y, z'
'-x+1/2, y+1/2, -z+1/2'
'-x, -y, -z'
'x-1/2, -y-1/2, z-1/2'

loop_
_atom_site_label
_atom_site_type_symbol
_atom_site_fract_x
_atom_site_fract_y
_atom_site_fract_z
_atom_site_U_iso_or_equiv
_atom_site_adp_type
_atom_site_occupancy
_atom_site_symmetry_multiplicity
_atom_site_calc_flag
_atom_site_refinement_flags
Zn1 Zn 0.27961(3) 0.02846(3) 0.40870(2) 0.01956(10) Uani 1 1 d .
O1 O -0.03819(17) 0.22251(18) 0.79099(13) 0.0255(3) Uani 1 1 d .
O2 O -0.07250(19) 0.48715(18) 0.80599(15) 0.0246(4) Uani 1 1 d .
O3 O 0.13698(17) 0.88425(18) 0.56518(14) 0.0277(4) Uani 1 1 d .
O4 O 0.30174(16) 0.80090(18) 0.46085(14) 0.0253(3) Uani 1 1 d .
O5 O 0.07828(18) 0.06440(19) 0.31376(15) 0.0254(3) Uani 1 1 d D
N1 N 0.36438(18) 0.1989(2) 0.52979(15) 0.0189(4) Uani 1 1 d D
H1A H 0.406(2) 0.144(3) 0.5946(13) 0.023 Uiso 1 1 d D
H1B H 0.4334(19) 0.250(2) 0.4979(16) 0.023 Uiso 1 1 d D
C1 C 0.2706(2) 0.3226(2) 0.56524(17) 0.0155(4) Uani 1 1 d .
C2 C 0.1721(2) 0.2829(2) 0.64016(16) 0.0153(4) Uani 1 1 d .
H2 H 0.1640 0.1764 0.6639 0.018 Uiso 1 1 calc R
C3 C 0.0861(2) 0.4039(2) 0.67906(16) 0.0148(4) Uani 1 1 d .
C4 C 0.0975(2) 0.5623(2) 0.64232(17) 0.0155(4) Uani 1 1 d .
H4 H 0.0400 0.6427 0.6686 0.019 Uiso 1 1 calc R
C5 C 0.1940(2) 0.6020(2) 0.56669(16) 0.0148(4) Uani 1 1 d .
C6 C 0.2801(2) 0.4801(2) 0.52787(18) 0.0160(4) Uani 1 1 d .
H6 H 0.3442 0.5053 0.4766 0.019 Uiso 1 1 calc R
C7 C -0.0160(2) 0.3638(2) 0.76354(17) 0.0163(4) Uani 1 1 d .
C8 C 0.2095(2) 0.7733(2) 0.53018(17) 0.0169(4) Uani 1 1 d .
H5A H 0.066(3) -0.019(2) 0.2714(18) 0.020 Uiso 1 1 d D
H5B H 0.013(2) 0.085(3) 0.3546(17) 0.020 Uiso 1 1 d D

loop_
_atom_site_aniso_label
_atom_site_aniso_U_11
_atom_site_aniso_U_22
_atom_site_aniso_U_33
_atom_site_aniso_U_23
_atom_site_aniso_U_13
_atom_site_aniso_U_12
Zn1 0.02423(16) 0.01312(15) 0.02571(16) 0.00133(9) 0.01593(11) 0.00275(9)
O1 0.0380(8) 0.0150(8) 0.0300(8) -0.0006(6) 0.0227(7) -0.0037(6)
O2 0.0323(9) 0.0157(7) 0.0335(9) -0.0019(6) 0.0259(8) -0.0001(6)
O3 0.0346(8) 0.0134(8) 0.0411(9) 0.0021(7) 0.0223(7) 0.0050(6)
O4 0.0304(8) 0.0162(7) 0.0356(9) 0.0089(7) 0.0226(7) 0.0031(6)
O5 0.0271(8) 0.0213(8) 0.0313(9) -0.0034(7) 0.0142(7) 0.0023(6)
N1 0.0208(8) 0.0134(8) 0.0264(9) 0.0001(7) 0.0141(7) 0.0020(6)
C1 0.0153(9) 0.0148(10) 0.0182(9) -0.0017(8) 0.0075(8) 0.0013(7)
C2 0.0190(9) 0.0112(9) 0.0178(9) 0.0015(7) 0.0091(8) 0.0004(7)
C3 0.0158(9) 0.0157(9) 0.0149(9) 0.0001(8) 0.0079(7) -0.0003(7)
C4 0.0177(9) 0.0130(9) 0.0173(9) -0.0009(7) 0.0073(8) 0.0020(7)
C5 0.0157(9) 0.0136(10) 0.0162(9) 0.0007(8) 0.0056(7) 0.0000(7)
C6 0.0161(9) 0.0156(9) 0.0190(10) 0.0007(8) 0.0104(8) 0.0003(7)
C7 0.0179(9) 0.0173(10) 0.0162(9) -0.0012(8) 0.0092(8) -0.0008(7)
C8 0.0170(9) 0.0145(9) 0.0206(10) 0.0022(8) 0.0073(8) -0.0003(7)

loop_
_atom_type_symbol
_atom_type_description
_atom_type_scat_dispersion_real
_atom_type_scat_dispersion_imag
_atom_type_scat_source
C C 0.0033 0.0016 'International Tables Vol C Tables 4.2.6.8 and 6.1.1.4'
H H 0.0000 0.0000 'International Tables Vol C Tables 4.2.6.8 and 6.1.1.4'
N N 0.0061 0.0033 'International Tables Vol C Tables 4.2.6.8 and 6.1.1.4'
O O 0.0106 0.0060 'International Tables Vol C Tables 4.2.6.8 and 6.1.1.4'
Zn Zn 0.2839 1.4301 'International Tables Vol C Tables 4.2.6.8 and 6.1.1.4'

loop_
_geom_angle_atom_site_label_1
_geom_angle_atom_site_label_2
_geom_angle_atom_site_label_3
_geom_angle
_geom_angle_site_symmetry_1
_geom_angle_site_symmetry_3
O2 Zn1 O5 109.50(7) 4_665 .
O2 Zn1 O4 94.77(6) 4_665 1_545
O5 Zn1 O4 110.23(7) . 1_545
O2 Zn1 N1 104.85(7) 4_665 .
O5 Zn1 N1 118.10(7) . .
O4 Zn1 N1 116.38(7) 1_545 .
C7 O2 Zn1 123.40(13) . 4_566
C8 O4 Zn1 108.76(12) . 1_565
Zn1 O5 H5A 101.9(17) . .
Zn1 O5 H5B 112.7(16) . .
H5A O5 H5B 118.2(16) . .
C1 N1 Zn1 121.72(12) . .
C1 N1 H1A 106.9(15) . .
Zn1 N1 H1A 106.0(16) . .
C1 N1 H1B 106.0(15) . .
Zn1 N1 H1B 104.1(14) . .
H1A N1 H1B 112.2(13) . .
C6 C1 C2 120.21(17) . .
C6 C1 N1 120.40(17) . .
C2 C1 N1 119.37(17) . .
C3 C2 C1 119.55(17) . .
C3 C2 H2 120.2 . .
C1 C2 H2 120.2 . .
C4 C3 C2 119.97(17) . .
C4 C3 C7 119.92(17) . .
C2 C3 C7 120.09(18) . .
C3 C4 C5 120.62(18) . .
C3 C4 H4 119.7 . .
C5 C4 H4 119.7 . .
C4 C5 C6 119.21(18) . .
C4 C5 C8 120.50(17) . .
C6 C5 C8 120.27(16) . .
C1 C6 C5 120.43(18) . .
C1 C6 H6 119.8 . .
C5 C6 H6 119.8 . .
O1 C7 O2 123.83(17) . .
O1 C7 C3 121.69(17) . .
O2 C7 C3 114.45(17) . .
O3 C8 O4 121.34(18) . .
O3 C8 C5 121.67(16) . .
O4 C8 C5 116.98(17) . .

loop_
_geom_bond_atom_site_label_1
_geom_bond_atom_site_label_2
_geom_bond_distance
_geom_bond_site_symmetry_2
Zn1 O2 1.9570(16) 4_665
Zn1 O5 1.9636(18) .
Zn1 O4 1.9756(15) 1_545
Zn1 N1 2.0363(18) .
O1 C7 1.237(2) .
O2 C7 1.281(2) .
O2 Zn1 1.9570(16) 4_566
O3 C8 1.240(2) .
O4 C8 1.284(2) .
O4 Zn1 1.9756(15) 1_565
O5 H5A 0.844(9) .
O5 H5B 0.840(9) .
N1 C1 1.438(2) .
N1 H1A 0.895(9) .
N1 H1B 0.892(9) .
C1 C6 1.380(3) .
C1 C2 1.397(3) .
C2 C3 1.394(3) .
C2 H2 0.9300 .
C3 C4 1.388(3) .
C3 C7 1.506(2) .
C4 C5 1.389(3) .
C4 H4 0.9300 .
C5 C6 1.399(3) .
C5 C8 1.493(3) .
C6 H6 0.9300 .

loop_
_geom_hbond_atom_site_label_D
_geom_hbond_atom_site_label_H
_geom_hbond_atom_site_label_A
_geom_hbond_distance_DH
_geom_hbond_distance_HA
_geom_hbond_distance_DA
_geom_hbond_angle_DHA
_geom_hbond_site_symmetry_A
N1 H1A O2 0.895(9) 2.155(14) 2.981(3) 153.1(19) 2_546
N1 H1B O4 0.892(9) 2.387(18) 2.998(2) 125.8(15) 3_666
N1 H1B O1 0.892(9) 2.476(16) 3.134(2) 131.0(17) 4_665
O5 H5A O1 0.844(9) 1.829(11) 2.660(2) 168(2) 3_556
O5 H5B O3 0.840(9) 1.804(10) 2.641(2) 175(2) 3_566

loop_
_geom_torsion_atom_site_label_1
_geom_torsion_atom_site_label_2
_geom_torsion_atom_site_label_3
_geom_torsion_atom_site_label_4
_geom_torsion
_geom_torsion_site_symmetry_1
O2 Zn1 N1 C1 136.29(14) 4_665
O5 Zn1 N1 C1 14.07(17) .
O4 Zn1 N1 C1 -120.56(14) 1_545
Zn1 N1 C1 C6 -106.39(19) .
Zn1 N1 C1 C2 75.1(2) .
C6 C1 C2 C3 -1.5(3) .
N1 C1 C2 C3 177.05(17) .
C1 C2 C3 C4 0.7(3) .
C1 C2 C3 C7 -177.63(18) .
C2 C3 C4 C5 0.1(3) .
C7 C3 C4 C5 178.41(18) .
C3 C4 C5 C6 -0.1(3) .
C3 C4 C5 C8 -178.14(18) .
C2 C1 C6 C5 1.5(3) .
N1 C1 C6 C5 -177.02(18) .
C4 C5 C6 C1 -0.7(3) .
C8 C5 C6 C1 177.35(19) .
Zn1 O2 C7 O1 -6.7(3) 4_566
Zn1 O2 C7 C3 175.33(13) 4_566
C4 C3 C7 O1 174.18(19) .
C2 C3 C7 O1 -7.5(3) .
C4 C3 C7 O2 -7.8(3) .
C2 C3 C7 O2 170.46(19) .
Zn1 O4 C8 O3 -8.1(2) 1_565
Zn1 O4 C8 C5 172.01(14) 1_565
C4 C5 C8 O3 -0.5(3) .
C6 C5 C8 O3 -178.5(2) .
C4 C5 C8 O4 179.44(18) .
C6 C5 C8 O4 1.4(3) .
